data_4309504
loop_
_publ_author_name
'Mason R. Haneline'
'Fran\,cois P. Gabba\"i'

_publ_section_title
;
Coordination of Nitroxide and Nitronyl-nitroxide Organic Radicals to
Trimeric Perfluoro-o-phenylene Mercury
;
_journal_name_full 'Inorganic Chemistry'
_journal_page_first 6248
_journal_page_last 6255
_journal_paper_doi 10.1021/ic050528a
_journal_volume 44
_journal_year 2005
_chemical_formula_sum 'C27 H18 F12 Hg3 N O'
_chemical_formula_weight 1202.19
_chemical_name_common 'trimeric perfluoro-o-phenylene mercury TEMPO adduct'
_chemical_name_systematic
; 
 ? 
;
_space_group_IT_number 2
_symmetry_cell_setting triclinic
_symmetry_space_group_name_Hall '-P 1'
_symmetry_space_group_name_H-M 'P -1'
_atom_sites_solution_hydrogens geom
_atom_sites_solution_primary direct
_atom_sites_solution_secondary difmap
_audit_creation_method SHELXL-97
_cell_angle_alpha 87.16(3)
_cell_angle_beta 70.83(3)
_cell_angle_gamma 74.77(3)
_cell_formula_units_Z 2
_cell_length_a 10.263(2)
_cell_length_b 12.009(2)
_cell_length_c 12.669(3)
_cell_measurement_temperature 293(2)
_cell_volume 1421.9(6)
_computing_cell_refinement 'Bruker XSCANS'
_computing_data_collection 'Bruker XSCANS'
_computing_data_reduction 'Bruker SHELXTL'
_computing_molecular_graphics 'Bruker SHELXTL'
_computing_publication_material 'Bruker SHELXTL'
_computing_structure_refinement 'SHELXL-97 (Sheldrick, 1997)'
_computing_structure_solution 'SHELXS-97 (Sheldrick, 1990)'
_diffrn_ambient_temperature 293(2)
_diffrn_measured_fraction_theta_full 0.970
_diffrn_measured_fraction_theta_max 0.970
_diffrn_measurement_device_type 'Bruker P4'
_diffrn_measurement_method '\w scans'
_diffrn_radiation_monochromator graphite
_diffrn_radiation_source 'fine-focus sealed tube'
_diffrn_radiation_type MoK\a
_diffrn_radiation_wavelength 0.71073
_diffrn_reflns_av_R_equivalents 0.0404
_diffrn_reflns_av_sigmaI/netI 0.0554
_diffrn_reflns_limit_h_max 11
_diffrn_reflns_limit_h_min -11
_diffrn_reflns_limit_k_max 13
_diffrn_reflns_limit_k_min -13
_diffrn_reflns_limit_l_max 14
_diffrn_reflns_limit_l_min -14
_diffrn_reflns_number 8204
_diffrn_reflns_theta_full 23.30
_diffrn_reflns_theta_max 23.30
_diffrn_reflns_theta_min 1.76
_exptl_absorpt_coefficient_mu 16.259
_exptl_absorpt_correction_T_max 1
_exptl_absorpt_correction_T_min 0.266545
_exptl_absorpt_correction_type SADABS
_exptl_crystal_density_diffrn 2.808
_exptl_crystal_density_method 'not measured'
_exptl_crystal_F_000 1086
_exptl_crystal_size_max 0.36
_exptl_crystal_size_mid 0.18
_exptl_crystal_size_min 0.06
_refine_diff_density_max 3.906
_refine_diff_density_min -3.468
_refine_diff_density_rms 0.410
_refine_ls_extinction_method none
_refine_ls_goodness_of_fit_ref 1.066
_refine_ls_hydrogen_treatment mixed
_refine_ls_matrix_type full
_refine_ls_number_parameters 361
_refine_ls_number_reflns 3989
_refine_ls_number_restraints 0
_refine_ls_restrained_S_all 1.066
_refine_ls_R_factor_all 0.0638
_refine_ls_R_factor_gt 0.0596
_refine_ls_shift/su_max 0.001
_refine_ls_shift/su_mean 0.000
_refine_ls_structure_factor_coef Fsqd
_refine_ls_weighting_details 'calc w=1/[\s^2^(Fo^2^)+(0.0200P)^2^+100.0000P] where P=(Fo^2^+2Fc^2^)/3'
_refine_ls_weighting_scheme calc
_refine_ls_wR_factor_gt 0.1329
_refine_ls_wR_factor_ref 0.1350
_reflns_number_gt 3520
_reflns_number_total 3989
_reflns_threshold_expression >2sigma(I)
_cod_data_source_file ic050528asi20050404_043952.cif
_cod_data_source_block f
_cod_depositor_comments
;
The following automatic conversions were performed:
'_symmetry_cell_setting' value 'Triclinic' changed to 'triclinic'
according to '/home/saulius/struct/CIF-dictionaries/cif_core.dic'
dictionary named 'cif_core.dic' version 2.4.1 from 2010-06-29.

Automatic conversion script
Id: cif_fix_enum 1527 2010-12-29 10:47:43Z saulius 
;
_cod_original_cell_volume 1421.9(5)
_cod_database_code 4309504

loop_
_symmetry_equiv_pos_as_xyz
'x, y, z'
'-x, -y, -z'

loop_
_atom_site_label
_atom_site_type_symbol
_atom_site_fract_x
_atom_site_fract_y
_atom_site_fract_z
_atom_site_U_iso_or_equiv
_atom_site_adp_type
_atom_site_occupancy
_atom_site_symmetry_multiplicity
_atom_site_calc_flag
_atom_site_refinement_flags
_atom_site_disorder_assembly
_atom_site_disorder_group
Hg1 Hg 0.67976(7) 0.28474(5) 1.24145(6) 0.0205(2) Uani 1 1 d . . .
Hg2 Hg 0.56854(7) 0.18992(5) 1.02612(6) 0.0210(2) Uani 1 1 d . . .
Hg3 Hg 0.40555(7) 0.47404(5) 1.15212(6) 0.0209(2) Uani 1 1 d . . .
F3 F 0.3064(11) 0.7087(8) 1.2915(9) 0.031(2) Uani 1 1 d . . .
F4 F 0.4020(12) 0.7889(9) 1.4407(9) 0.035(3) Uani 1 1 d . . .
F5 F 0.6272(11) 0.6544(9) 1.4934(9) 0.032(3) Uani 1 1 d . . .
F6 F 0.7428(11) 0.4356(9) 1.4102(9) 0.031(2) Uani 1 1 d . . .
F9 F 0.9074(11) 0.0673(9) 1.2880(9) 0.030(2) Uani 1 1 d . . .
F10 F 1.0357(10) -0.1439(9) 1.1882(9) 0.030(2) Uani 1 1 d . . .
F11 F 0.9646(11) -0.2077(8) 1.0143(9) 0.031(3) Uani 1 1 d . . .
F12 F 0.7628(11) -0.0598(9) 0.9456(9) 0.031(2) Uani 1 1 d . . .
F15 F 0.4140(11) 0.1630(9) 0.8492(9) 0.032(2) Uani 1 1 d . . .
F16 F 0.2031(11) 0.3076(9) 0.7897(9) 0.031(2) Uani 1 1 d . . .
F17 F 0.0887(11) 0.5262(9) 0.8809(10) 0.034(3) Uani 1 1 d . . .
F18 F 0.1817(12) 0.5990(9) 1.0334(10) 0.038(3) Uani 1 1 d . . .
O1 O 0.3758(13) 0.2602(10) 1.2601(10) 0.025(3) Uani 1 1 d . . .
N1 N 0.2763(15) 0.2269(12) 1.3388(12) 0.020(3) Uani 1 1 d . . .
C1 C 0.5879(16) 0.4560(15) 1.3071(14) 0.020(4) Uani 1 1 d . . .
C2 C 0.4752(17) 0.5282(14) 1.2684(16) 0.024(3) Uani 1 1 d . . .
C3 C 0.4156(17) 0.6376(14) 1.3185(16) 0.024(3) Uani 1 1 d . . .
C4 C 0.4614(18) 0.6800(13) 1.3979(15) 0.021(4) Uani 1 1 d . . .
C5 C 0.5771(18) 0.6132(15) 1.4206(14) 0.021(4) Uani 1 1 d . . .
C6 C 0.6346(16) 0.5000(14) 1.3801(12) 0.014(3) Uani 1 1 d . . .
C7 C 0.7300(18) 0.0844(15) 1.0808(17) 0.027(4) Uani 1 1 d . . .
C8 C 0.7706(19) 0.1197(15) 1.1634(14) 0.022(4) Uani 1 1 d . . .
C9 C 0.8704(19) 0.0397(16) 1.2008(15) 0.024(4) Uani 1 1 d . . .
C10 C 0.9362(19) -0.0689(14) 1.1502(15) 0.022(3) Uani 1 1 d . . .
C11 C 0.8993(19) -0.1016(14) 1.0655(15) 0.022(3) Uani 1 1 d . . .
C12 C 0.7973(18) -0.0214(15) 1.0299(15) 0.023(4) Uani 1 1 d . . .
C13 C 0.3454(18) 0.4138(15) 1.0309(17) 0.027(4) Uani 1 1 d . . .
C14 C 0.4033(16) 0.3039(14) 0.9788(15) 0.019(3) Uani 1 1 d . . .
C15 C 0.3576(16) 0.2709(14) 0.9009(15) 0.019(3) Uani 1 1 d . . .
C16 C 0.2495(19) 0.3425(17) 0.8676(15) 0.027(4) Uani 1 1 d . . .
C17 C 0.1889(18) 0.4530(14) 0.9163(15) 0.024(3) Uani 1 1 d . . .
C18 C 0.2406(18) 0.4871(14) 0.9913(15) 0.024(3) Uani 1 1 d . . .
C19 C 0.3110(19) 0.1034(14) 1.3690(14) 0.022(4) Uani 1 1 d . . .
C20 C 0.2075(18) 0.0889(15) 1.4850(14) 0.020(4) Uani 1 1 d . . .
H20A H 0.2317 0.1233 1.5414 0.024 Uiso 1 1 calc R . .
H20B H 0.2204 0.0072 1.4986 0.024 Uiso 1 1 calc R . .
C21 C 0.0482(18) 0.1447(14) 1.4981(16) 0.024(4) Uani 1 1 d . . .
H21A H 0.0202 0.1086 1.4451 0.029 Uiso 1 1 calc R . .
H21B H -0.0123 0.1353 1.5731 0.029 Uiso 1 1 calc R . .
C22 C 0.0338(18) 0.2705(15) 1.4759(15) 0.025(4) Uani 1 1 d . . .
H22A H 0.0576 0.3045 1.5327 0.030 Uiso 1 1 calc R . .
H22B H -0.0658 0.3070 1.4855 0.030 Uiso 1 1 calc R . .
C23 C 0.1241(18) 0.3017(15) 1.3612(16) 0.027(4) Uani 1 1 d . . .
C24 C 0.304(2) 0.0275(14) 1.2781(15) 0.025(3) Uani 1 1 d . . .
H24A H 0.3697 0.0391 1.2072 0.038 Uiso 1 1 calc R . .
H24B H 0.2086 0.0481 1.2741 0.038 Uiso 1 1 calc R . .
H24C H 0.3286 -0.0522 1.2961 0.038 Uiso 1 1 calc R . .
C25 C 0.4635(19) 0.0710(15) 1.3727(16) 0.025(3) Uani 1 1 d . . .
H25A H 0.5283 0.0799 1.3004 0.038 Uiso 1 1 calc R . .
H25B H 0.4878 -0.0079 1.3934 0.038 Uiso 1 1 calc R . .
H25C H 0.4703 0.1205 1.4269 0.038 Uiso 1 1 calc R . .
C26 C 0.0733(18) 0.2762(14) 1.2654(16) 0.024(3) Uani 1 1 d . . .
H26A H 0.1347 0.2953 1.1956 0.036 Uiso 1 1 calc R . .
H26B H -0.0229 0.3218 1.2777 0.036 Uiso 1 1 calc R . .
H26C H 0.0764 0.1957 1.2632 0.036 Uiso 1 1 calc R . .
C27 C 0.1257(18) 0.4258(13) 1.3619(16) 0.024(3) Uani 1 1 d . . .
H27A H 0.1569 0.4414 1.4219 0.036 Uiso 1 1 calc R . .
H27B H 0.0312 0.4740 1.3722 0.036 Uiso 1 1 calc R . .
H27C H 0.1900 0.4417 1.2920 0.036 Uiso 1 1 calc R . .

loop_
_atom_site_aniso_label
_atom_site_aniso_U_11
_atom_site_aniso_U_22
_atom_site_aniso_U_33
_atom_site_aniso_U_23
_atom_site_aniso_U_13
_atom_site_aniso_U_12
Hg1 0.0178(4) 0.0197(4) 0.0218(4) 0.0004(3) -0.0073(3) -0.0002(3)
Hg2 0.0176(4) 0.0213(4) 0.0222(4) 0.0017(3) -0.0093(3) 0.0017(3)
Hg3 0.0177(4) 0.0212(4) 0.0224(4) 0.0027(3) -0.0081(3) -0.0011(3)
F3 0.030(6) 0.024(5) 0.031(6) -0.005(4) -0.012(5) 0.007(5)
F4 0.038(7) 0.028(6) 0.035(7) -0.006(5) -0.014(5) 0.002(5)
F5 0.035(6) 0.032(6) 0.033(7) -0.003(5) -0.016(5) -0.007(5)
F6 0.022(6) 0.032(6) 0.038(7) 0.000(5) -0.016(5) 0.000(5)
F9 0.028(6) 0.031(6) 0.035(7) 0.005(5) -0.019(5) -0.006(5)
F10 0.017(5) 0.030(6) 0.042(7) 0.005(5) -0.018(5) 0.004(4)
F11 0.025(6) 0.013(5) 0.047(7) -0.002(5) -0.009(5) 0.007(4)
F12 0.038(6) 0.031(6) 0.024(6) -0.003(5) -0.015(5) 0.001(5)
F15 0.035(6) 0.036(6) 0.032(6) 0.008(5) -0.022(5) -0.011(5)
F16 0.030(6) 0.046(7) 0.021(6) 0.015(5) -0.014(5) -0.013(5)
F17 0.019(5) 0.042(6) 0.042(7) 0.013(5) -0.015(5) -0.002(5)
F18 0.033(6) 0.029(6) 0.044(7) 0.004(5) -0.016(5) 0.008(5)
O1 0.030(7) 0.022(6) 0.022(7) 0.008(5) -0.010(6) -0.005(5)
N1 0.021(8) 0.020(7) 0.017(8) 0.003(6) -0.007(6) -0.002(6)
C1 0.006(8) 0.029(9) 0.019(10) -0.007(7) 0.000(7) 0.003(7)
C2 0.009(6) 0.020(6) 0.032(8) 0.004(5) 0.001(5) 0.001(5)
C3 0.009(6) 0.020(6) 0.032(8) 0.004(5) 0.001(5) 0.001(5)
C4 0.024(9) 0.011(8) 0.022(10) -0.001(7) -0.001(8) 0.001(7)
C5 0.018(9) 0.033(10) 0.017(10) 0.001(8) -0.009(7) -0.011(8)
C6 0.008(8) 0.026(9) 0.001(8) 0.004(6) 0.002(6) 0.003(7)
C7 0.013(9) 0.021(9) 0.040(12) -0.002(8) -0.006(8) 0.003(7)
C8 0.024(10) 0.029(10) 0.013(9) 0.001(7) -0.009(8) -0.004(8)
C9 0.023(10) 0.034(10) 0.026(10) -0.001(8) -0.022(8) -0.008(8)
C10 0.029(7) 0.012(6) 0.024(7) 0.005(5) -0.015(6) 0.003(5)
C11 0.029(7) 0.012(6) 0.024(7) 0.005(5) -0.015(6) 0.003(5)
C12 0.018(9) 0.032(10) 0.023(10) -0.002(8) -0.012(8) -0.005(8)
C13 0.010(9) 0.028(10) 0.039(12) 0.014(8) -0.006(8) -0.006(7)
C14 0.006(6) 0.019(6) 0.025(7) -0.003(5) 0.001(5) 0.002(5)
C15 0.006(6) 0.019(6) 0.025(7) -0.003(5) 0.001(5) 0.002(5)
C16 0.024(10) 0.047(12) 0.022(10) 0.005(8) -0.021(8) -0.014(9)
C17 0.019(7) 0.020(7) 0.030(8) 0.015(6) -0.014(6) 0.002(5)
C18 0.019(7) 0.020(7) 0.030(8) 0.015(6) -0.014(6) 0.002(5)
C19 0.029(10) 0.018(9) 0.016(10) -0.002(7) -0.009(8) 0.002(7)
C20 0.023(9) 0.023(9) 0.016(9) 0.007(7) -0.010(7) -0.005(7)
C21 0.021(9) 0.020(9) 0.024(10) 0.000(7) 0.004(8) -0.007(7)
C22 0.015(9) 0.029(10) 0.026(11) -0.010(8) 0.001(8) -0.004(7)
C23 0.016(9) 0.023(9) 0.030(11) 0.003(8) -0.004(8) 0.007(7)
C24 0.029(7) 0.020(6) 0.028(8) 0.005(5) -0.017(6) 0.001(5)
C25 0.029(7) 0.020(6) 0.028(8) 0.005(5) -0.017(6) 0.001(5)
C26 0.017(6) 0.012(6) 0.034(8) 0.001(5) -0.004(6) 0.005(5)
C27 0.017(6) 0.012(6) 0.034(8) 0.001(5) -0.004(6) 0.005(5)

loop_
_atom_type_symbol
_atom_type_description
_atom_type_scat_dispersion_real
_atom_type_scat_dispersion_imag
_atom_type_scat_source
C C 0.0033 0.0016 'International Tables Vol C Tables 4.2.6.8 and 6.1.1.4'
H H 0.0000 0.0000 'International Tables Vol C Tables 4.2.6.8 and 6.1.1.4'
N N 0.0061 0.0033 'International Tables Vol C Tables 4.2.6.8 and 6.1.1.4'
O O 0.0106 0.0060 'International Tables Vol C Tables 4.2.6.8 and 6.1.1.4'
F F 0.0171 0.0103 'International Tables Vol C Tables 4.2.6.8 and 6.1.1.4'
Hg Hg -2.3894 9.2266 'International Tables Vol C Tables 4.2.6.8 and 6.1.1.4'

loop_
_geom_angle_atom_site_label_1
_geom_angle_atom_site_label_2
_geom_angle_atom_site_label_3
_geom_angle
_geom_angle_site_symmetry_1
_geom_angle_site_symmetry_3
_geom_angle_publ_flag
C8 Hg1 C1 175.3(7) . . ?
C8 Hg1 O1 89.4(5) . . ?
C1 Hg1 O1 90.0(5) . . ?
C7 Hg2 C14 176.5(7) . . ?
C7 Hg2 O1 92.4(6) . . ?
C14 Hg2 O1 84.9(5) . . ?
C2 Hg3 C13 177.1(7) . . ?
C2 Hg3 O1 93.7(5) . . ?
C13 Hg3 O1 85.7(5) . . ?
N1 O1 Hg3 136.0(9) . . ?
N1 O1 Hg2 139.4(9) . . ?
Hg3 O1 Hg2 74.9(3) . . ?
N1 O1 Hg1 133.6(9) . . ?
Hg3 O1 Hg1 72.8(3) . . ?
Hg2 O1 Hg1 72.3(3) . . ?
O1 N1 C19 116.8(13) . . ?
O1 N1 C23 116.0(13) . . ?
C19 N1 C23 123.4(14) . . ?
C6 C1 C2 120.5(15) . . ?
C6 C1 Hg1 121.5(12) . . ?
C2 C1 Hg1 118.0(12) . . ?
C3 C2 C1 114.9(16) . . ?
C3 C2 Hg3 121.4(13) . . ?
C1 C2 Hg3 123.7(12) . . ?
F3 C3 C2 119.1(16) . . ?
F3 C3 C4 117.2(14) . . ?
C2 C3 C4 123.7(16) . . ?
F4 C4 C5 120.6(16) . . ?
F4 C4 C3 120.7(15) . . ?
C5 C4 C3 118.3(15) . . ?
C4 C5 F5 119.4(15) . . ?
C4 C5 C6 120.5(15) . . ?
F5 C5 C6 119.7(14) . . ?
F6 C6 C1 120.1(14) . . ?
F6 C6 C5 118.4(14) . . ?
C1 C6 C5 121.4(15) . . ?
C12 C7 C8 119.7(16) . . ?
C12 C7 Hg2 117.9(14) . . ?
C8 C7 Hg2 122.4(13) . . ?
C7 C8 C9 118.1(16) . . ?
C7 C8 Hg1 122.4(13) . . ?
C9 C8 Hg1 119.4(12) . . ?
F9 C9 C10 117.6(15) . . ?
F9 C9 C8 120.7(15) . . ?
C10 C9 C8 121.6(15) . . ?
C11 C10 F10 120.6(14) . . ?
C11 C10 C9 119.7(15) . . ?
F10 C10 C9 119.6(15) . . ?
C10 C11 F11 120.2(14) . . ?
C10 C11 C12 118.2(15) . . ?
F11 C11 C12 121.6(15) . . ?
C7 C12 F12 122.0(16) . . ?
C7 C12 C11 122.3(16) . . ?
F12 C12 C11 115.5(15) . . ?
C14 C13 C18 114.6(17) . . ?
C14 C13 Hg3 125.4(13) . . ?
C18 C13 Hg3 120.0(14) . . ?
C15 C14 C13 121.8(16) . . ?
C15 C14 Hg2 120.5(12) . . ?
C13 C14 Hg2 117.7(13) . . ?
C14 C15 F15 122.2(14) . . ?
C14 C15 C16 122.5(15) . . ?
F15 C15 C16 115.3(15) . . ?
F16 C16 C15 121.9(16) . . ?
F16 C16 C17 120.0(15) . . ?
C15 C16 C17 118.1(15) . . ?
F17 C17 C18 121.9(15) . . ?
F17 C17 C16 119.1(16) . . ?
C18 C17 C16 118.8(15) . . ?
C17 C18 F18 116.7(14) . . ?
C17 C18 C13 124.1(17) . . ?
F18 C18 C13 119.2(16) . . ?
N1 C19 C25 107.9(14) . . ?
N1 C19 C24 109.2(13) . . ?
C25 C19 C24 108.8(14) . . ?
N1 C19 C20 109.5(13) . . ?
C25 C19 C20 109.3(14) . . ?
C24 C19 C20 112.1(15) . . ?
C19 C20 C21 113.5(14) . . ?
C22 C21 C20 107.0(14) . . ?
C21 C22 C23 117.4(14) . . ?
C27 C23 N1 108.6(14) . . ?
C27 C23 C22 110.7(15) . . ?
N1 C23 C22 107.1(14) . . ?
C27 C23 C26 109.7(14) . . ?
N1 C23 C26 107.7(14) . . ?
C22 C23 C26 112.9(15) . . ?

loop_
_geom_bond_atom_site_label_1
_geom_bond_atom_site_label_2
_geom_bond_distance
_geom_bond_site_symmetry_2
_geom_bond_publ_flag
Hg1 C8 2.096(17) . ?
Hg1 C1 2.109(16) . ?
Hg1 O1 3.141(12) . ?
Hg2 C7 2.096(18) . ?
Hg2 C14 2.115(16) . ?
Hg2 O1 2.989(12) . ?
Hg3 C2 2.034(19) . ?
Hg3 C13 2.06(2) . ?
Hg3 O1 2.889(11) . ?
F3 C3 1.35(2) . ?
F4 C4 1.345(19) . ?
F5 C5 1.360(19) . ?
F6 C6 1.332(18) . ?
F9 C9 1.361(19) . ?
F10 C10 1.371(19) . ?
F11 C11 1.358(19) . ?
F12 C12 1.365(19) . ?
F15 C15 1.372(19) . ?
F16 C16 1.353(19) . ?
F17 C17 1.348(19) . ?
F18 C18 1.37(2) . ?
O1 N1 1.306(18) . ?
N1 C19 1.49(2) . ?
N1 C23 1.52(2) . ?
C1 C6 1.35(2) . ?
C1 C2 1.46(2) . ?
C2 C3 1.38(2) . ?
C3 C4 1.41(3) . ?
C4 C5 1.36(2) . ?
C5 C6 1.38(2) . ?
C7 C12 1.35(2) . ?
C7 C8 1.37(3) . ?
C8 C9 1.40(2) . ?
C9 C10 1.38(2) . ?
C10 C11 1.35(2) . ?
C11 C12 1.40(2) . ?
C13 C14 1.40(2) . ?
C13 C18 1.41(2) . ?
C14 C15 1.34(2) . ?
C15 C16 1.39(2) . ?
C16 C17 1.39(3) . ?
C17 C18 1.36(3) . ?
C19 C25 1.53(2) . ?
C19 C24 1.54(2) . ?
C19 C20 1.54(2) . ?
C20 C21 1.55(2) . ?
C21 C22 1.50(2) . ?
C22 C23 1.53(3) . ?
C23 C27 1.50(2) . ?
C23 C26 1.54(3) . ?
